data_7236901
loop_
_publ_author_name
'Borozdina, Yulia B.'
'Mostovich, Evgeny A.'
'Cong, Pham Thanh'
'Postulka, Lars'
'Wolf, Bernd'
'Lang, Michael'
'Baumgarten, Martin'

_publ_section_title
;
 Spin-dimer networks: engineering tools to adjust the magnetic
 interactions in biradicals
;
_journal_issue 35
_journal_name_full 'Journal of Materials Chemistry C'
_journal_page_first 9053
_journal_paper_doi 10.1039/C7TC03357E
_journal_volume 5
_journal_year 2017
_chemical_formula_moiety 'C14 H16 N2 O1'
_chemical_formula_sum 'C14 H16 N2 O'
_chemical_formula_weight 228.29
_chemical_melting_point 228-230C.
_chemical_name_systematic
;
2-(4-{4-[4-(1-oxyl-3-oxo-4,4,5,5-tetramethyl-4H,5H-imidazolin-2-yl)
-phenyl]buta-1,3-diyn-1-yl}phenyl)-4,4,5,5-tetramethyl-imidazoline-1-oxyl
;
_space_group_IT_number 14
_space_group_name_Hall '-P 2yn'
_space_group_name_H-M_alt 'P 1 21/n 1'
_symmetry_cell_setting monoclinic
_symmetry_space_group_name_H-M 'P 1 21/n 1'
_atom_sites_solution_hydrogens geom
_atom_sites_solution_primary direct
_audit_creation_date 11-01-13
_audit_creation_method CRYSTALS_ver_12.84
_audit_update_record
;
2011-01-27 deposited with the CCDC.
2017-08-15 downloaded from the CCDC.
;
_cell_angle_alpha 90
_cell_angle_beta 93.231(2)
_cell_angle_gamma 90
_cell_formula_units_Z 4
_cell_length_a 6.6883(2)
_cell_length_b 10.3043(4)
_cell_length_c 18.2359(5)
_cell_measurement_reflns_used 0
_cell_measurement_temperature 120
_cell_measurement_theta_max 0
_cell_measurement_theta_min 0
_cell_volume 1254.79(7)
_computing_cell_refinement 'DENZO/SCALEPACK (Otwinowski & Minor, 1997)'
_computing_data_collection 'COLLECT (Nonius, 1997-2001).'
_computing_data_reduction 'DENZO/SCALEPACK (Otwinowski & Minor, 1997)'
_computing_molecular_graphics 'CAMERON (Watkin et al., 1996)'
_computing_publication_material 'CRYSTALS (Betteridge et al., 2003)'
_computing_structure_refinement 'CRYSTALS (Betteridge et al., 2003)'
_computing_structure_solution 'SHELXS 86 (Sheldrick, 1986)'
_diffrn_ambient_temperature 120
_diffrn_measured_fraction_theta_full 0.997
_diffrn_measured_fraction_theta_max 0.997
_diffrn_measurement_device_type 'Nonius KappaCCD'
_diffrn_measurement_method '\f & \w scans'
_diffrn_radiation_monochromator graphite
_diffrn_radiation_type 'Mo K\a'
_diffrn_radiation_wavelength 0.71073
_diffrn_reflns_av_R_equivalents 0.045
_diffrn_reflns_limit_h_max 9
_diffrn_reflns_limit_h_min -9
_diffrn_reflns_limit_k_max 14
_diffrn_reflns_limit_k_min -14
_diffrn_reflns_limit_l_max 25
_diffrn_reflns_limit_l_min -25
_diffrn_reflns_number 12673
_diffrn_reflns_theta_full 30.001
_diffrn_reflns_theta_max 30.001
_diffrn_reflns_theta_min 2.237
_diffrn_standards_number 0
_exptl_absorpt_coefficient_mu 0.077
_exptl_absorpt_correction_T_max 0.99
_exptl_absorpt_correction_T_min 0.89
_exptl_absorpt_correction_type multi-scan
_exptl_absorpt_process_details 'SORTAV (Blessing)'
_exptl_crystal_colour red
_exptl_crystal_density_diffrn 1.208
_exptl_crystal_description prism
_exptl_crystal_F_000 488
_exptl_crystal_size_max 0.41
_exptl_crystal_size_mid 0.23
_exptl_crystal_size_min 0.13
_refine_diff_density_max 0.23
_refine_diff_density_min -0.19
_refine_ls_extinction_method None
_refine_ls_goodness_of_fit_ref 1.1123
_refine_ls_hydrogen_treatment constr
_refine_ls_matrix_type full
_refine_ls_number_parameters 154
_refine_ls_number_reflns 2280
_refine_ls_number_restraints 0
_refine_ls_R_factor_all 0.0691
_refine_ls_R_factor_gt 0.0401
_refine_ls_shift/su_max 0.000347
_refine_ls_structure_factor_coef F
_refine_ls_weighting_details
;
Method, part 1, Chebychev polynomial, (Watkin, 1994, Prince, 1982)
[weight] = 1.0/[A~0~*T~0~(x)+A~1~*T~1~(x) ... +A~n-1~]*T~n-1~(x)]
where A~i~ are the Chebychev coefficients listed below and x= Fcalc/Fmax
Method = Robust Weighting (Prince, 1982)
W = [weight] * [1-(deltaF/6*sigmaF)^2^]^2^
A~i~ are:
0.996 0.262 0.604
;
_refine_ls_weighting_scheme calc
_refine_ls_wR_factor_all 0.0553
_refine_ls_wR_factor_gt 0.0461
_refine_ls_wR_factor_ref 0.0461
_reflns_limit_h_max 9
_reflns_limit_h_min -9
_reflns_limit_k_max 14
_reflns_limit_k_min 0
_reflns_limit_l_max 25
_reflns_limit_l_min 0
_reflns_number_gt 2280
_reflns_number_total 3669
_reflns_threshold_expression I>3.0\s(I)
_cod_data_source_file c7tc03357e2.cif
_cod_data_source_block CRYSTALS_cif
_cod_depositor_comments
;
The following automatic conversions were performed:

data item '_symmetry_cell_setting' value 'Monoclinic' was changed to
'monoclinic' in accordance with the
/home/saulius/struct/COD-crude-data/automatic-downloads/DataCite-retrospective/RSC/depositions/lib/dictionaries/cif_core.dic
dictionary named 'cif_core.dic' version 2.4.2 last updated on
2011-04-26.

Automatic conversion script
Id: cif_fix_values 6909 2019-04-08 15:41:33Z antanas 
;
_cod_original_sg_symbol_H-M 'P 1 21/n 1 '
_cod_original_formula_sum 'C14 H16 N2 O1'
_cod_database_code 7236901

loop_
_symmetry_equiv_pos_as_xyz
x,y,z
-x,-y,-z
-x+1/2,y+1/2,-z+1/2
x+1/2,-y+1/2,z+1/2

loop_
_atom_site_label
_atom_site_type_symbol
_atom_site_fract_x
_atom_site_fract_y
_atom_site_fract_z
_atom_site_U_iso_or_equiv
_atom_site_occupancy
_atom_site_adp_type
_atom_site_refinement_flags_posn
O1 O 1.23796(15) -0.07285(10) 0.16943(7) 0.0382 1.0000 Uani .
N1 N 0.81573(16) 0.11589(10) 0.13254(6) 0.0251 1.0000 Uani .
N2 N 1.10553(16) 0.01557(10) 0.16414(6) 0.0239 1.0000 Uani .
C5 C 0.82164(19) -0.11458(11) 0.10217(7) 0.0223 1.0000 Uani .
C9 C 0.95756(18) 0.21865(12) 0.16046(7) 0.0237 1.0000 Uani .
C8 C 0.90993(17) 0.00672(12) 0.13232(6) 0.0213 1.0000 Uani .
C6 C 0.9172(2) -0.23494(12) 0.10761(7) 0.0280 1.0000 Uani .
C7 C 0.8220(2) -0.34521(12) 0.07906(8) 0.0305 1.0000 Uani .
C12 C 1.12938(18) 0.14307(12) 0.20240(7) 0.0237 1.0000 Uani .
C2 C 0.6324(2) -0.33762(12) 0.04405(7) 0.0279 1.0000 Uani .
C1 C 0.5380(2) -0.45214(13) 0.01299(8) 0.0318 1.0000 Uani .
C3 C 0.5364(2) -0.21720(13) 0.03882(8) 0.0313 1.0000 Uani .
C4 C 0.6295(2) -0.10755(12) 0.06801(8) 0.0281 1.0000 Uani .
C10 C 1.0274(2) 0.28623(13) 0.09170(8) 0.0327 1.0000 Uani .
C14 C 1.0906(2) 0.11741(15) 0.28297(8) 0.0359 1.0000 Uani .
C11 C 0.8488(2) 0.31572(14) 0.20699(9) 0.0354 1.0000 Uani .
C13 C 1.3409(2) 0.19410(14) 0.19533(8) 0.0315 1.0000 Uani .
H61 H 1.0478 -0.2411 0.1307 0.0373 1.0000 Uiso R
H71 H 0.8872 -0.4270 0.0835 0.0394 1.0000 Uiso R
H31 H 0.4070 -0.2106 0.0148 0.0408 1.0000 Uiso R
H41 H 0.5621 -0.0264 0.0656 0.0378 1.0000 Uiso R
H101 H 1.1185 0.3539 0.1053 0.0434 1.0000 Uiso R
H102 H 1.0920 0.2244 0.0625 0.0434 1.0000 Uiso R
H103 H 0.9150 0.3214 0.0644 0.0434 1.0000 Uiso R
H141 H 1.1049 0.1960 0.3100 0.0461 1.0000 Uiso R
H142 H 1.1835 0.0552 0.3028 0.0461 1.0000 Uiso R
H143 H 0.9582 0.0852 0.2861 0.0461 1.0000 Uiso R
H111 H 0.9393 0.3813 0.2244 0.0469 1.0000 Uiso R
H112 H 0.7965 0.2719 0.2475 0.0469 1.0000 Uiso R
H113 H 0.7421 0.3542 0.1780 0.0469 1.0000 Uiso R
H131 H 1.3552 0.2750 0.2201 0.0416 1.0000 Uiso R
H132 H 1.4344 0.1337 0.2167 0.0416 1.0000 Uiso R
H133 H 1.3650 0.2055 0.1449 0.0416 1.0000 Uiso R

loop_
_atom_site_aniso_label
_atom_site_aniso_U_11
_atom_site_aniso_U_22
_atom_site_aniso_U_33
_atom_site_aniso_U_23
_atom_site_aniso_U_13
_atom_site_aniso_U_12
O1 0.0298(5) 0.0235(5) 0.0602(7) -0.0035(5) -0.0085(5) 0.0056(4)
N1 0.0241(5) 0.0182(5) 0.0326(6) -0.0055(4) -0.0022(4) -0.0022(4)
N2 0.0231(5) 0.0182(5) 0.0300(5) -0.0030(4) -0.0018(4) -0.0001(4)
C5 0.0278(6) 0.0173(5) 0.0216(5) -0.0020(4) 0.0003(4) -0.0034(4)
C9 0.0223(5) 0.0179(5) 0.0308(6) -0.0048(4) 0.0004(5) -0.0025(4)
C8 0.0232(5) 0.0193(5) 0.0213(6) -0.0017(4) -0.0004(4) -0.0026(4)
C6 0.0370(7) 0.0182(5) 0.0279(6) -0.0010(5) -0.0069(5) -0.0005(5)
C7 0.0450(8) 0.0156(5) 0.0302(6) -0.0005(5) -0.0041(6) -0.0017(5)
C12 0.0240(6) 0.0206(6) 0.0263(6) -0.0045(4) -0.0004(4) -0.0045(4)
C2 0.0387(7) 0.0202(6) 0.0250(6) -0.0041(4) 0.0045(5) -0.0099(5)
C1 0.0418(8) 0.0233(6) 0.0304(7) -0.0033(5) 0.0039(5) -0.0080(6)
C3 0.0293(7) 0.0262(6) 0.0381(7) -0.0081(5) -0.0007(6) -0.0070(5)
C4 0.0275(6) 0.0195(5) 0.0369(7) -0.0059(5) -0.0014(5) -0.0016(5)
C10 0.0400(8) 0.0220(6) 0.0357(7) 0.0018(5) -0.0016(6) -0.0033(6)
C14 0.0457(8) 0.0345(7) 0.0271(7) -0.0026(6) -0.0008(6) -0.0123(6)
C11 0.0271(7) 0.0268(7) 0.0526(9) -0.0168(6) 0.0038(6) -0.0022(5)
C13 0.0233(6) 0.0280(6) 0.0429(8) -0.0051(6) -0.0011(5) -0.0046(5)

loop_
_atom_type_symbol
_atom_type_scat_dispersion_real
_atom_type_scat_dispersion_imag
_atom_type_scat_Cromer_Mann_a1
_atom_type_scat_Cromer_Mann_b1
_atom_type_scat_Cromer_Mann_a2
_atom_type_scat_Cromer_Mann_b2
_atom_type_scat_Cromer_Mann_a3
_atom_type_scat_Cromer_Mann_b3
_atom_type_scat_Cromer_Mann_a4
_atom_type_scat_Cromer_Mann_b4
_atom_type_scat_Cromer_Mann_c
_atom_type_scat_source
C 0.0033 0.0016 2.3100 20.8439 1.0200 10.2075 1.5886 0.5687 0.8650 51.6512 0.2156 'International Tables Vol C 4.2.6.8 and 6.1.1.4'
H 0.0000 0.0000 0.4930 10.5109 0.3229 26.1257 0.1402 3.1424 0.0408 57.7998 0.0030 'International Tables Vol C 4.2.6.8 and 6.1.1.4'
N 0.0061 0.0033 12.2126 0.0057 3.1322 9.8933 2.0125 28.9975 1.1663 0.5826 -11.5290 'International Tables Vol C 4.2.6.8 and 6.1.1.4'
O 0.0106 0.0060 3.0485 13.2771 2.2868 5.7011 1.5463 0.3239 0.8670 32.9089 0.2508 'International Tables Vol C 4.2.6.8 and 6.1.1.4'

loop_
_geom_angle_atom_site_label_1
_geom_angle_atom_site_label_2
_geom_angle_atom_site_label_3
_geom_angle_site_symmetry_3
_geom_angle
_geom_angle_publ_flag
C9 N1 C8 . 108.59(10) yes
O1 N2 C8 . 127.89(10) yes
O1 N2 C12 . 122.70(10) yes
C8 N2 C12 . 108.85(10) yes
C8 C5 C6 . 123.64(11) yes
C8 C5 C4 . 117.43(11) yes
C6 C5 C4 . 118.91(11) yes
N1 C9 C12 . 104.52(9) yes
N1 C9 C10 . 105.12(10) yes
C12 C9 C10 . 112.35(10) yes
N1 C9 C11 . 109.99(10) yes
C12 C9 C11 . 114.73(11) yes
C10 C9 C11 . 109.57(11) yes
C5 C8 N2 . 123.58(11) yes
C5 C8 N1 . 123.70(11) yes
N2 C8 N1 . 112.71(10) yes
C5 C6 C7 . 120.09(13) yes
C5 C6 H61 . 119.8 no
C7 C6 H61 . 120.1 no
C6 C7 C2 . 120.89(12) yes
C6 C7 H71 . 119.6 no
C2 C7 H71 . 119.5 no
C9 C12 N2 . 98.89(9) yes
C9 C12 C14 . 113.50(11) yes
N2 C12 C14 . 106.12(10) yes
C9 C12 C13 . 116.78(11) yes
N2 C12 C13 . 109.88(10) yes
C14 C12 C13 . 110.50(11) yes
C7 C2 C1 . 120.23(13) yes
C7 C2 C3 . 119.04(11) yes
C1 C2 C3 . 120.73(13) yes
C2 C1 C1 2_645 179.1(2) yes
C2 C3 C4 . 120.25(13) yes
C2 C3 H31 . 119.9 no
C4 C3 H31 . 119.9 no
C5 C4 C3 . 120.81(12) yes
C5 C4 H41 . 119.2 no
C3 C4 H41 . 119.9 no
C9 C10 H101 . 109.9 no
C9 C10 H102 . 108.9 no
H101 C10 H102 . 109.5 no
C9 C10 H103 . 109.6 no
H101 C10 H103 . 109.5 no
H102 C10 H103 . 109.5 no
C12 C14 H141 . 109.4 no
C12 C14 H142 . 109.8 no
H141 C14 H142 . 109.5 no
C12 C14 H143 . 109.1 no
H141 C14 H143 . 109.5 no
H142 C14 H143 . 109.5 no
C9 C11 H111 . 109.8 no
C9 C11 H112 . 109.2 no
H111 C11 H112 . 109.5 no
C9 C11 H113 . 109.4 no
H111 C11 H113 . 109.5 no
H112 C11 H113 . 109.5 no
C12 C13 H131 . 109.4 no
C12 C13 H132 . 109.5 no
H131 C13 H132 . 109.5 no
C12 C13 H133 . 109.5 no
H131 C13 H133 . 109.5 no
H132 C13 H133 . 109.5 no

loop_
_geom_bond_atom_site_label_1
_geom_bond_atom_site_label_2
_geom_bond_site_symmetry_2
_geom_bond_distance
_geom_bond_publ_flag
O1 N2 . 1.2705(14) yes
N1 C9 . 1.4920(15) yes
N1 C8 . 1.2894(16) yes
N2 C8 . 1.4039(15) yes
N2 C12 . 1.4919(15) yes
C5 C8 . 1.4753(16) yes
C5 C6 . 1.3963(17) yes
C5 C4 . 1.3981(18) yes
C9 C12 . 1.5534(18) yes
C9 C10 . 1.5302(19) yes
C9 C11 . 1.5228(18) yes
C6 C7 . 1.3895(18) yes
C6 H61 . 0.950 no
C7 C2 . 1.389(2) yes
C7 H71 . 0.950 no
C12 C14 . 1.5294(19) yes
C12 C13 . 1.5214(18) yes
C2 C1 . 1.4394(17) yes
C2 C3 . 1.3981(19) yes
C1 C1 2_645 1.195(3) yes
C3 C4 . 1.3823(17) yes
C3 H31 . 0.950 no
C4 H41 . 0.950 no
C10 H101 . 0.950 no
C10 H102 . 0.950 no
C10 H103 . 0.950 no
C14 H141 . 0.950 no
C14 H142 . 0.950 no
C14 H143 . 0.950 no
C11 H111 . 0.950 no
C11 H112 . 0.950 no
C11 H113 . 0.950 no
C13 H131 . 0.950 no
C13 H132 . 0.950 no
C13 H133 . 0.950 no
